data_1550985
loop_
_publ_author_name
'Kim, Hyehyun'
'Kim, Dongwook'
'Moon, Dohyun'
'Choi, Yong Nam'
'Baek, Seung Bin'
'Lah, Myoung Soo'

_publ_section_title
;
 Symmetry-guided syntheses of mixed-linker Zr metal-organic frameworks
 with precise linker locations
;
_journal_name_full 'Chemical Science'
_journal_paper_doi 10.1039/C9SC01301F
_journal_year 2019
_chemical_formula_sum 'C56 H44 F12 O40 Zr6'
_chemical_formula_weight 2132.23
_space_group_crystal_system tetragonal
_space_group_IT_number 139
_space_group_name_Hall '-I 4 2'
_space_group_name_H-M_alt 'I 4/m m m'
_symmetry_space_group_name_Hall '-I 4 2'
_symmetry_space_group_name_H-M 'I 4/m m m'
_atom_sites_solution_hydrogens geom
_audit_creation_method SHELXL-2014/7
_audit_update_record
;
2019-02-08 deposited with the CCDC.    2019-05-07 downloaded from the CCDC.
;
_cell_angle_alpha 90
_cell_angle_beta 90
_cell_angle_gamma 90
_cell_formula_units_Z 2
_cell_length_a 17.445(3)
_cell_length_b 17.445(3)
_cell_length_c 22.934(5)
_cell_measurement_reflns_used 92597
_cell_measurement_temperature 243(2)
_cell_measurement_theta_max 33.319
_cell_measurement_theta_min 1.624
_cell_volume 6979(2)
_computing_cell_refinement HKL3000
_computing_data_collection 'PAL BL2D-SMDC Program'
_computing_data_reduction HKL3000
_computing_molecular_graphics ORTEP
_computing_publication_material CIFTAB
_computing_structure_refinement SHELXL
_computing_structure_solution SHELXS
_diffrn_ambient_temperature 243(2)
_diffrn_measured_fraction_theta_full 0.999
_diffrn_measured_fraction_theta_max 0.934
_diffrn_measurement_device_type 'ADSC Q210 CCD area detector'
_diffrn_measurement_method 'omega scan'
_diffrn_radiation_type synchrotron
_diffrn_radiation_wavelength 0.650
_diffrn_reflns_av_R_equivalents 0.1437
_diffrn_reflns_av_unetI/netI 0.0734
_diffrn_reflns_Laue_measured_fraction_full 0.999
_diffrn_reflns_Laue_measured_fraction_max 0.934
_diffrn_reflns_limit_h_max 27
_diffrn_reflns_limit_h_min -27
_diffrn_reflns_limit_k_max 28
_diffrn_reflns_limit_k_min -28
_diffrn_reflns_limit_l_max 38
_diffrn_reflns_limit_l_min -38
_diffrn_reflns_number 51191
_diffrn_reflns_point_group_measured_fraction_full 0.999
_diffrn_reflns_point_group_measured_fraction_max 0.934
_diffrn_reflns_theta_full 22.955
_diffrn_reflns_theta_max 33.319
_diffrn_reflns_theta_min 1.624
_diffrn_source 'PLSII 2D bending magnet'
_exptl_absorpt_coefficient_mu 2.194
_exptl_absorpt_correction_T_max 0.880
_exptl_absorpt_correction_T_min 0.880
_exptl_absorpt_correction_type multi-scan
_exptl_absorpt_process_details HKL3000
_exptl_crystal_colour colorless
_exptl_crystal_density_diffrn 1.015
_exptl_crystal_description block
_exptl_crystal_F_000 2096
_exptl_crystal_size_max 0.060
_exptl_crystal_size_mid 0.060
_exptl_crystal_size_min 0.060
_refine_diff_density_max 1.594
_refine_diff_density_min -2.104
_refine_diff_density_rms 0.168
_refine_ls_extinction_coef 0.0129(16)
_refine_ls_extinction_expression Fc^*^=kFc[1+0.001xFc^2^\l^3^/sin(2\q)]^-1/4^
_refine_ls_extinction_method 'SHELXL-2014/7 (Sheldrick 2014'
_refine_ls_goodness_of_fit_ref 0.977
_refine_ls_hydrogen_treatment constr
_refine_ls_matrix_type full
_refine_ls_number_parameters 141
_refine_ls_number_reflns 4582
_refine_ls_number_restraints 147
_refine_ls_restrained_S_all 0.978
_refine_ls_R_factor_all 0.1817
_refine_ls_R_factor_gt 0.1050
_refine_ls_shift/su_max 0.000
_refine_ls_shift/su_mean 0.000
_refine_ls_structure_factor_coef Fsqd
_refine_ls_weighting_details 'w=1/[\s^2^(Fo^2^)+(0.2000P)^2^] where P=(Fo^2^+2Fc^2^)/3'
_refine_ls_weighting_scheme calc
_refine_ls_wR_factor_gt 0.2841
_refine_ls_wR_factor_ref 0.3324
_reflns_Friedel_coverage 0.000
_reflns_number_gt 1915
_reflns_number_total 4582
_reflns_threshold_expression 'I > 2\s(I)'
_cod_data_source_file c9sc01301f2.cif
_cod_data_source_block P16_054Ttg_sq
_cod_depositor_comments
;
The following automatic conversions were performed:

'_exptl_absorpt_correction_type' value 'Multi-scan' changed to
'multi-scan' according to
/home/data/users/saulius/crontab/automatic-downloads/rss-feeds/RSC/lib/dictionaries/cif_core.dic
dictionary named 'cif_core.dic' version 2.4.2 from 2011-04-26.

Automatic conversion script
Id: cif_fix_values 4973 2017-02-22 13:04:09Z antanas 
;
_cod_database_code 1550985
_shelx_shelxl_version_number 2014/7
_shelx_space_group_comment
;
The symmetry employed for this shelxl refinement is uniquely defined
by the following loop, which should always be used as a source of
symmetry information in preference to the above space-group names.
They are only intended as comments.
;

loop_
_space_group_symop_operation_xyz
'x, y, z'
'-x, -y, z'
'-y, x, z'
'y, -x, z'
'-x, y, -z'
'x, -y, -z'
'y, x, -z'
'-y, -x, -z'
'x+1/2, y+1/2, z+1/2'
'-x+1/2, -y+1/2, z+1/2'
'-y+1/2, x+1/2, z+1/2'
'y+1/2, -x+1/2, z+1/2'
'-x+1/2, y+1/2, -z+1/2'
'x+1/2, -y+1/2, -z+1/2'
'y+1/2, x+1/2, -z+1/2'
'-y+1/2, -x+1/2, -z+1/2'
'-x, -y, -z'
'x, y, -z'
'y, -x, -z'
'-y, x, -z'
'x, -y, z'
'-x, y, z'
'-y, -x, z'
'y, x, z'
'-x+1/2, -y+1/2, -z+1/2'
'x+1/2, y+1/2, -z+1/2'
'y+1/2, -x+1/2, -z+1/2'
'-y+1/2, x+1/2, -z+1/2'
'x+1/2, -y+1/2, z+1/2'
'-x+1/2, y+1/2, z+1/2'
'-y+1/2, -x+1/2, z+1/2'
'y+1/2, x+1/2, z+1/2'

loop_
_atom_site_label
_atom_site_type_symbol
_atom_site_fract_x
_atom_site_fract_y
_atom_site_fract_z
_atom_site_U_iso_or_equiv
_atom_site_adp_type
_atom_site_occupancy
_atom_site_site_symmetry_order
_atom_site_calc_flag
_atom_site_refinement_flags_posn
_atom_site_refinement_flags_adp
_atom_site_refinement_flags_occupancy
_atom_site_disorder_assembly
_atom_site_disorder_group
Zr1 Zr 0.0000 0.0000 0.10696(4) 0.0485(4) Uani 1 8 d S T P . .
Zr2 Zr 0.10113(3) 0.10113(3) 0.0000 0.0553(3) Uani 1 4 d S T P . .
O1M O 0.0994(4) 0.0000 0.0516(2) 0.097(2) Uani 1 2 d S T P . .
O1 O 0.07552(19) 0.07552(19) 0.1559(2) 0.0609(11) Uani 1 2 d S T P . .
O2 O 0.1418(2) 0.1418(2) 0.0886(2) 0.0854(18) Uani 1 2 d S T P . .
O1S O 0.0985(4) 0.2270(3) 0.0000 0.0913(19) Uani 1 2 d S T P . .
C1 C 0.1252(3) 0.1252(3) 0.1405(3) 0.0686(18) Uani 1 2 d S T P . .
C2 C 0.1673(3) 0.1673(3) 0.1892(4) 0.083(2) Uani 1 2 d S T P . .
C3 C 0.1503(4) 0.1503(4) 0.2441(4) 0.142(6) Uani 1 2 d S T P . .
H3 H 0.1130 0.1130 0.2524 0.171 Uiso 1 2 calc R U P . .
C4 C 0.1872(4) 0.1872(4) 0.2884(4) 0.196(9) Uani 1 2 d S T P . .
H4 H 0.1748 0.1748 0.3271 0.235 Uiso 1 2 calc R U P . .
C5 C 0.2176(4) 0.2176(4) 0.1767(4) 0.126(5) Uani 1 2 d S T P . .
H5 H 0.2282 0.2282 0.1373 0.151 Uiso 1 2 calc R U P . .
C6 C 0.2593(3) 0.2593(3) 0.2217(3) 0.098(3) Uani 1 2 d S T P . .
C1A C 1.0000 0.3056(19) 0.1184(15) 0.147(9) Uani 0.25 2 d DS TU P A 1
F1A F 1.0000 0.2293(16) 0.1356(12) 0.115(7) Uani 0.25 2 d DS TU P A 1
F2A F 0.9323(12) 0.3201(11) 0.0890(9) 0.141(6) Uani 0.25 1 d D U P A 1
C2A C 1.0000 0.3437(14) 0.1783(15) 0.148(10) Uani 0.25 2 d DS TU P A 1
O1A O 0.9362(13) 0.3563(15) 0.1981(11) 0.142(9) Uani 0.25 1 d D U P A 1
C1B C 1.0000 0.3782(19) 0.1912(17) 0.196(11) Uani 0.25 2 d DS TU P B 2
F1B F 1.0000 0.310(2) 0.2214(18) 0.192(10) Uani 0.25 2 d DS TU P B 2
F2B F 0.9330(9) 0.4071(17) 0.1804(14) 0.222(12) Uani 0.25 1 d D U P B 2
C2B C 1.0000 0.3108(16) 0.1507(12) 0.191(11) Uani 0.25 2 d DS TU P B 2
O1B O 1.0408(17) 0.2704(17) 0.1265(13) 0.184(10) Uani 0.25 1 d D U P B 2

loop_
_atom_site_aniso_label
_atom_site_aniso_U_11
_atom_site_aniso_U_22
_atom_site_aniso_U_33
_atom_site_aniso_U_23
_atom_site_aniso_U_13
_atom_site_aniso_U_12
Zr1 0.0517(4) 0.0517(4) 0.0419(5) 0.000 0.000 0.000
Zr2 0.0605(4) 0.0605(4) 0.0450(5) 0.000 0.000 -0.0128(4)
O1M 0.152(6) 0.070(3) 0.069(4) 0.000 0.053(4) 0.000
O1 0.0632(16) 0.0632(16) 0.056(2) -0.0009(15) -0.0009(15) -0.008(2)
O2 0.101(3) 0.101(3) 0.054(3) -0.0093(16) -0.0093(16) -0.052(4)
O1S 0.135(6) 0.066(3) 0.073(3) 0.000 0.000 -0.028(3)
C1 0.079(3) 0.079(3) 0.048(3) -0.006(2) -0.006(2) -0.018(4)
C2 0.092(4) 0.092(4) 0.065(5) -0.005(2) -0.005(2) -0.039(5)
C3 0.183(9) 0.183(9) 0.062(5) -0.015(3) -0.015(3) -0.125(10)
C4 0.266(14) 0.266(14) 0.056(5) -0.022(3) -0.022(3) -0.199(15)
C5 0.158(7) 0.158(7) 0.061(5) -0.012(3) -0.012(3) -0.091(9)
C6 0.119(5) 0.119(5) 0.056(4) -0.007(3) -0.007(3) -0.058(6)
C1A 0.153(12) 0.146(12) 0.141(12) -0.012(8) 0.000 0.000
F1A 0.086(11) 0.155(13) 0.105(13) -0.013(11) 0.000 0.000
F2A 0.194(13) 0.090(9) 0.141(12) -0.041(9) 0.007(10) 0.033(10)
C2A 0.154(12) 0.147(12) 0.143(12) -0.005(8) 0.000 0.000
O1A 0.152(14) 0.144(15) 0.131(14) -0.016(12) -0.017(11) 0.006(13)
C1B 0.200(13) 0.195(13) 0.193(13) -0.004(8) 0.000 0.000
F1B 0.194(13) 0.193(12) 0.188(12) -0.001(8) 0.000 0.000
F2B 0.257(18) 0.190(17) 0.219(19) -0.025(13) -0.020(14) 0.030(13)
C2B 0.192(13) 0.190(12) 0.190(12) 0.000(8) 0.000 0.000
O1B 0.187(13) 0.185(12) 0.181(12) -0.001(8) -0.003(8) 0.006(8)

loop_
_atom_type_symbol
_atom_type_description
_atom_type_scat_dispersion_real
_atom_type_scat_dispersion_imag
_atom_type_scat_source
C C 0.0024 0.0013 'International Tables Vol C Tables 4.2.6.8 and 6.1.1.4'
H H 0.0000 0.0000 'International Tables Vol C Tables 4.2.6.8 and 6.1.1.4'
O O 0.0087 0.0050 'International Tables Vol C Tables 4.2.6.8 and 6.1.1.4'
F F 0.0144 0.0085 'International Tables Vol C Tables 4.2.6.8 and 6.1.1.4'
Zr Zr -1.8641 3.3435 'International Tables Vol C Tables 4.2.6.8 and 6.1.1.4'

loop_
_geom_angle_atom_site_label_1
_geom_angle_atom_site_label_2
_geom_angle_atom_site_label_3
_geom_angle
_geom_angle_site_symmetry_1
_geom_angle_site_symmetry_3
O1M Zr1 O1M 69.60(19) . 4
O1M Zr1 O1M 107.6(4) . 2
O1M Zr1 O1M 69.60(19) 4 2
O1M Zr1 O1M 69.60(19) . 3
O1M Zr1 O1M 107.6(4) 4 3
O1M Zr1 O1M 69.60(19) 2 3
O1M Zr1 O1 142.51(5) . 2
O1M Zr1 O1 79.37(17) 4 2
O1M Zr1 O1 79.37(17) 2 2
O1M Zr1 O1 142.51(5) 3 2
O1M Zr1 O1 79.37(17) . 4
O1M Zr1 O1 79.37(17) 4 4
O1M Zr1 O1 142.51(5) 2 4
O1M Zr1 O1 142.51(5) 3 4
O1 Zr1 O1 74.58(12) 2 4
O1M Zr1 O1 142.51(5) . 3
O1M Zr1 O1 142.51(5) 4 3
O1M Zr1 O1 79.37(17) 2 3
O1M Zr1 O1 79.37(17) 3 3
O1 Zr1 O1 74.58(12) 2 3
O1 Zr1 O1 117.9(3) 4 3
O1M Zr1 O1 79.37(17) . .
O1M Zr1 O1 142.51(5) 4 .
O1M Zr1 O1 142.51(5) 2 .
O1M Zr1 O1 79.37(17) 3 .
O1 Zr1 O1 117.9(3) 2 .
O1 Zr1 O1 74.58(12) 4 .
O1 Zr1 O1 74.58(12) 3 .
O1M Zr1 Zr2 89.60(16) . 17
O1M Zr1 Zr2 34.83(9) 4 17
O1M Zr1 Zr2 34.83(9) 2 17
O1M Zr1 Zr2 89.60(16) 3 17
O1 Zr1 Zr2 75.56(13) 2 17
O1 Zr1 Zr2 111.19(8) 4 17
O1 Zr1 Zr2 111.19(8) 3 17
O1 Zr1 Zr2 166.53(13) . 17
O1M Zr1 Zr2 34.82(9) . 19
O1M Zr1 Zr2 34.83(9) 4 19
O1M Zr1 Zr2 89.60(16) 2 19
O1M Zr1 Zr2 89.60(16) 3 19
O1 Zr1 Zr2 111.19(8) 2 19
O1 Zr1 Zr2 75.56(13) 4 19
O1 Zr1 Zr2 166.53(13) 3 19
O1 Zr1 Zr2 111.19(8) . 19
Zr2 Zr1 Zr2 60.558(19) 17 19
O1M Zr1 Zr2 89.60(16) . 3
O1M Zr1 Zr2 89.60(16) 4 3
O1M Zr1 Zr2 34.83(9) 2 3
O1M Zr1 Zr2 34.83(9) 3 3
O1 Zr1 Zr2 111.19(8) 2 3
O1 Zr1 Zr2 166.53(13) 4 3
O1 Zr1 Zr2 75.56(13) 3 3
O1 Zr1 Zr2 111.19(8) . 3
Zr2 Zr1 Zr2 60.558(19) 17 3
Zr2 Zr1 Zr2 90.97(3) 19 3
O1M Zr1 Zr2 34.82(9) . .
O1M Zr1 Zr2 89.60(16) 4 .
O1M Zr1 Zr2 89.60(16) 2 .
O1M Zr1 Zr2 34.83(9) 3 .
O1 Zr1 Zr2 166.53(13) 2 .
O1 Zr1 Zr2 111.19(8) 4 .
O1 Zr1 Zr2 111.19(8) 3 .
O1 Zr1 Zr2 75.56(13) . .
Zr2 Zr1 Zr2 90.97(3) 17 .
Zr2 Zr1 Zr2 60.558(19) 19 .
Zr2 Zr1 Zr2 60.558(19) 3 .
O1M Zr2 O1M 106.7(4) . 20
O1M Zr2 O1M 67.7(2) . 18
O1M Zr2 O1M 70.5(3) 20 18
O1M Zr2 O1M 70.5(3) . 3
O1M Zr2 O1M 67.7(2) 20 3
O1M Zr2 O1M 106.7(4) 18 3
O1M Zr2 O1S 89.8(3) . 7
O1M Zr2 O1S 146.07(11) 20 7
O1M Zr2 O1S 89.8(3) 18 7
O1M Zr2 O1S 146.07(11) 3 7
O1M Zr2 O1S 146.07(11) . .
O1M Zr2 O1S 89.8(3) 20 .
O1M Zr2 O1S 146.07(11) 18 .
O1M Zr2 O1S 89.8(3) 3 .
O1S Zr2 O1S 92.4(3) 7 .
O1M Zr2 O2 139.81(13) . 18
O1M Zr2 O2 76.36(18) 20 18
O1M Zr2 O2 76.36(18) 18 18
O1M Zr2 O2 139.81(13) 3 18
O1S Zr2 O2 72.17(11) 7 18
O1S Zr2 O2 72.17(11) . 18
O1M Zr2 O2 76.37(18) . .
O1M Zr2 O2 139.81(13) 20 .
O1M Zr2 O2 139.81(13) 18 .
O1M Zr2 O2 76.37(18) 3 .
O1S Zr2 O2 72.17(11) 7 .
O1S Zr2 O2 72.17(11) . .
O2 Zr2 O2 127.5(3) 18 .
O1M Zr2 Zr1 35.27(15) . .
O1M Zr2 Zr1 88.00(16) 20 .
O1M Zr2 Zr1 88.00(16) 18 .
O1M Zr2 Zr1 35.27(15) 3 .
O1S Zr2 Zr1 119.58(10) 7 .
O1S Zr2 Zr1 119.58(10) . .
O2 Zr2 Zr1 160.77(14) 18 .
O2 Zr2 Zr1 71.74(14) . .
O1M Zr2 Zr1 88.00(16) . 17
O1M Zr2 Zr1 35.27(15) 20 17
O1M Zr2 Zr1 35.27(15) 18 17
O1M Zr2 Zr1 88.00(16) 3 17
O1S Zr2 Zr1 119.58(10) 7 17
O1S Zr2 Zr1 119.58(10) . 17
O2 Zr2 Zr1 71.74(14) 18 17
O2 Zr2 Zr1 160.77(14) . 17
Zr1 Zr2 Zr1 89.03(3) . 17
O1M Zr2 Zr2 89.19(19) . 3
O1M Zr2 Zr2 33.88(12) 20 3
O1M Zr2 Zr2 89.19(19) 18 3
O1M Zr2 Zr2 33.88(12) 3 3
O1S Zr2 Zr2 178.81(17) 7 3
O1S Zr2 Zr2 88.81(17) . 3
O2 Zr2 Zr2 108.23(9) 18 3
O2 Zr2 Zr2 108.23(9) . 3
Zr1 Zr2 Zr2 59.721(10) . 3
Zr1 Zr2 Zr2 59.721(9) 17 3
O1M Zr2 Zr2 33.88(12) . 19
O1M Zr2 Zr2 89.19(19) 20 19
O1M Zr2 Zr2 33.88(12) 18 19
O1M Zr2 Zr2 89.19(19) 3 19
O1S Zr2 Zr2 88.81(17) 7 19
O1S Zr2 Zr2 178.81(17) . 19
O2 Zr2 Zr2 108.23(9) 18 19
O2 Zr2 Zr2 108.23(9) . 19
Zr1 Zr2 Zr2 59.721(10) . 19
Zr1 Zr2 Zr2 59.721(9) 17 19
Zr2 Zr2 Zr2 90.0 3 19
Zr2 O1M Zr2 112.2(2) 19 .
Zr2 O1M Zr1 109.9(2) 19 .
Zr2 O1M Zr1 109.9(2) . .
C1 O1 Zr1 132.9(4) . .
C1 O2 Zr2 134.8(5) . .
O2 C1 O1 125.0(6) . .
O2 C1 C2 118.2(7) . .
O1 C1 C2 116.8(6) . .
C5 C2 C3 121.5(8) . .
C5 C2 C1 119.8(8) . .
C3 C2 C1 118.7(7) . .
C2 C3 C4 119.6(10) . .
C6 C4 C3 121.9(10) 25 .
C2 C5 C6 121.8(9) . .
C4 C6 C6 119.4(10) 25 25
C4 C6 C5 124.8(8) 25 .
C6 C6 C5 115.8(10) 25 .
F2A C1A F2A 117(3) 22_755 .
F2A C1A F1A 108.3(17) 22_755 .
F2A C1A F1A 108.3(17) . .
F2A C1A C2A 111.1(17) 22_755 .
F2A C1A C2A 111.1(17) . .
F1A C1A C2A 99(2) . .
O1A C2A O1A 131(4) . 22_755
O1A C2A C1A 114(2) . .
O1A C2A C1A 114(2) 22_755 .
F2B C1B F2B 129(3) 22_755 .
F2B C1B F1B 115.6(17) 22_755 .
F2B C1B F1B 115.6(17) . .
F2B C1B C2B 100.8(19) 22_755 .
F2B C1B C2B 100.8(19) . .
F1B C1B C2B 69(2) . .
C1B F1B C2B 59.3(16) . .
O1B C2B O1B 77(4) . 22_755
O1B C2B C1B 141.6(19) . .
O1B C2B C1B 141.6(19) 22_755 .
O1B C2B F1B 118.8(11) . .
O1B C2B F1B 118.8(11) 22_755 .
C1B C2B F1B 52.0(13) . .
C2B O1B O1B 51.6(19) . 22_755

loop_
_geom_bond_atom_site_label_1
_geom_bond_atom_site_label_2
_geom_bond_distance
_geom_bond_site_symmetry_2
Zr1 O1M 2.149(6) .
Zr1 O1M 2.149(6) 4
Zr1 O1M 2.149(6) 2
Zr1 O1M 2.149(6) 3
Zr1 O1 2.174(5) 2
Zr1 O1 2.174(5) 4
Zr1 O1 2.174(5) 3
Zr1 O1 2.175(5) .
Zr1 Zr2 3.4989(10) 17
Zr1 Zr2 3.4989(10) 19
Zr1 Zr2 3.4989(10) 3
Zr1 Zr2 3.4989(10) .
Zr2 O1M 2.125(3) .
Zr2 O1M 2.125(3) 20
Zr2 O1M 2.125(3) 18
Zr2 O1M 2.125(3) 3
Zr2 O1S 2.197(6) 7
Zr2 O1S 2.197(6) .
Zr2 O2 2.267(5) 18
Zr2 O2 2.267(5) .
Zr2 Zr1 3.4989(10) 17
Zr2 Zr2 3.5284(12) 3
Zr2 Zr2 3.5284(12) 19
O1M Zr2 2.125(3) 19
O1 C1 1.276(9) .
O2 C1 1.257(9) .
C1 C2 1.526(10) .
C2 C5 1.275(12) .
C2 C3 1.326(14) .
C3 C4 1.365(12) .
C4 C6 1.341(14) 25
C5 C6 1.457(11) .
C6 C4 1.341(14) 25
C6 C6 1.375(16) 25
C1A F2A 1.385(16) 22_755
C1A F2A 1.385(16) .
C1A F1A 1.388(19) .
C1A C2A 1.524(19) .
C2A O1A 1.222(17) .
C2A O1A 1.222(17) 22_755
C1B F2B 1.297(15) 22_755
C1B F2B 1.297(15) .
C1B F1B 1.372(19) .
C1B C2B 1.497(19) .
F1B C2B 1.62(5) .
C2B O1B 1.146(17) .
C2B O1B 1.146(17) 22_755
O1B O1B 1.42(6) 22_755
